data_7015146
loop_
_publ_author_name
'Saha, Rajat'
'Biswas, Susobhan'
'Steele, Ian M.'
'Dey, Kamalendu'
'Mostafa, Golam'

_publ_section_title
;
 A supramolecular spin crossover Fe(III) complex and its Cr(III)
 isomer: stabilization of water-chloride cluster within supramolecular
 host.
;
_journal_issue 13
_journal_name_full 'Dalton transactions (Cambridge, England : 2003)'
_journal_page_first 3166
_journal_page_last 3175
_journal_paper_doi 10.1039/c0dt01256d
_journal_volume 40
_journal_year 2011
_chemical_formula_moiety 'C18 H30 Cr N8 O4 S2, 3(H2 O), Cl'
_chemical_formula_sum 'C18 H36 Cl Cr N8 O7 S2'
_chemical_formula_weight 628.14
_chemical_name_systematic
;
?
;
_space_group_IT_number 14
_symmetry_cell_setting monoclinic
_symmetry_Int_Tables_number 14
_symmetry_space_group_name_Hall '-P 2ybc'
_symmetry_space_group_name_H-M 'P 1 21/c 1'
_atom_sites_solution_hydrogens geom
_atom_sites_solution_primary direct
_atom_sites_solution_secondary difmap
_audit_creation_method SHELXL-97
_cell_angle_alpha 90.00
_cell_angle_beta 97.769(4)
_cell_angle_gamma 90.00
_cell_formula_units_Z 4
_cell_length_a 15.379(4)
_cell_length_b 22.955(5)
_cell_length_c 7.9671(19)
_cell_measurement_reflns_used 6748
_cell_measurement_temperature 100(2)
_cell_measurement_theta_max 28.32
_cell_measurement_theta_min 1.34
_cell_volume 2786.8(12)
_computing_cell_refinement 'Bruker SMART'
_computing_data_collection 'Bruker SMART'
_computing_data_reduction 'Bruker SHELXTL'
_computing_molecular_graphics 'Ortep-3 for windows (Farrugia, 1997)'
_computing_publication_material 'Platon99 (Spek, 1999)'
_computing_structure_refinement 'SHELXL-97 (Sheldrick, 1997)'
_computing_structure_solution 'SHELXS-97 (Sheldrick, 1997)'
_diffrn_ambient_temperature 100(2)
_diffrn_measured_fraction_theta_full 0.969
_diffrn_measured_fraction_theta_max 0.969
_diffrn_radiation_monochromator graphite
_diffrn_radiation_source 'fine-focus sealed tube'
_diffrn_radiation_type MoK\a
_diffrn_radiation_wavelength 0.71073
_diffrn_reflns_av_R_equivalents 0.0580
_diffrn_reflns_av_sigmaI/netI 0.0728
_diffrn_reflns_limit_h_max 20
_diffrn_reflns_limit_h_min -20
_diffrn_reflns_limit_k_max 30
_diffrn_reflns_limit_k_min -30
_diffrn_reflns_limit_l_max 10
_diffrn_reflns_limit_l_min -10
_diffrn_reflns_number 32562
_diffrn_reflns_theta_full 28.32
_diffrn_reflns_theta_max 28.32
_diffrn_reflns_theta_min 1.34
_exptl_absorpt_coefficient_mu 0.708
_exptl_absorpt_correction_T_max 0.930
_exptl_absorpt_correction_T_min 0.860
_exptl_absorpt_correction_type empirical
_exptl_crystal_colour Pink
_exptl_crystal_density_diffrn 1.497
_exptl_crystal_density_method 'not measured'
_exptl_crystal_description Rhombohedral
_exptl_crystal_F_000 1316
_exptl_crystal_size_max 0.21
_exptl_crystal_size_mid 0.20
_exptl_crystal_size_min 0.11
_refine_diff_density_max 0.486
_refine_diff_density_min -0.343
_refine_diff_density_rms 0.074
_refine_ls_extinction_method none
_refine_ls_goodness_of_fit_ref 0.935
_refine_ls_hydrogen_treatment nonref
_refine_ls_matrix_type full
_refine_ls_number_parameters 364
_refine_ls_number_reflns 6748
_refine_ls_number_restraints 0
_refine_ls_restrained_S_all 0.935
_refine_ls_R_factor_all 0.0739
_refine_ls_R_factor_gt 0.0440
_refine_ls_shift/su_max 0.001
_refine_ls_shift/su_mean 0.000
_refine_ls_structure_factor_coef Fsqd
_refine_ls_weighting_details 'calc w=1/[\s^2^(Fo^2^)+(0.0319P)^2^+0.0000P] where P=(Fo^2^+2Fc^2^)/3'
_refine_ls_weighting_scheme calc
_refine_ls_wR_factor_gt 0.0834
_refine_ls_wR_factor_ref 0.0904
_reflns_number_gt 4610
_reflns_number_total 6748
_reflns_threshold_expression >2sigma(I)
_cod_data_source_file c0dt01256d.txt
_cod_data_source_block sb41
_cod_depositor_comments
;
The following automatic conversions were performed:
'_symmetry_cell_setting' value 'Monoclinic' changed to 'monoclinic'
according to '/home/saulius/struct/CIF-dictionaries/cif_core.dic'
dictionary named 'cif_core.dic' version 2.4.1 from 2010-06-29.

Automatic conversion script
Id: cif_fix_enum 1555 2011-01-17 13:19:09Z saulius 
;
_cod_original_cell_volume 2786.7(11)
_cod_original_sg_symbol_H-M 'P 21/c'
_cod_database_code 7015146

loop_
_symmetry_equiv_pos_as_xyz
'x, y, z'
'-x, y+1/2, -z+1/2'
'-x, -y, -z'
'x, -y-1/2, z-1/2'

loop_
_atom_site_label
_atom_site_type_symbol
_atom_site_fract_x
_atom_site_fract_y
_atom_site_fract_z
_atom_site_U_iso_or_equiv
_atom_site_adp_type
_atom_site_occupancy
_atom_site_symmetry_multiplicity
_atom_site_calc_flag
_atom_site_refinement_flags
_atom_site_disorder_assembly
_atom_site_disorder_group
C1 C 0.33409(16) 0.41237(11) 0.1148(3) 0.0209(6) Uani 1 1 d . . .
C2 C 0.38591(18) 0.38733(11) -0.0131(3) 0.0315(7) Uani 1 1 d . . .
H2A H 0.4219 0.4180 -0.0547 0.047 Uiso 1 1 calc R . .
H2B H 0.3458 0.3713 -0.1080 0.047 Uiso 1 1 calc R . .
H2C H 0.4240 0.3562 0.0393 0.047 Uiso 1 1 calc R . .
C3 C 0.27293(16) 0.37639(11) 0.1971(3) 0.0206(6) Uani 1 1 d . . .
C4 C 0.26381(17) 0.31234(10) 0.1701(3) 0.0263(6) Uani 1 1 d . . .
H4A H 0.2696 0.2925 0.2800 0.039 Uiso 1 1 calc R . .
H4B H 0.3097 0.2986 0.1056 0.039 Uiso 1 1 calc R . .
H4C H 0.2061 0.3038 0.1068 0.039 Uiso 1 1 calc R . .
C5 C 0.12895(16) 0.40796(10) 0.4798(3) 0.0200(5) Uani 1 1 d . . .
C6 C 0.06339(18) 0.31800(10) 0.5731(3) 0.0267(6) Uani 1 1 d . . .
H6A H 0.0888 0.3007 0.4767 0.032 Uiso 1 1 calc R . .
H6B H 0.0007 0.3068 0.5625 0.032 Uiso 1 1 calc R . .
C7 C 0.11088(19) 0.29522(11) 0.7368(3) 0.0314(7) Uani 1 1 d . . .
H7A H 0.1034 0.2524 0.7410 0.038 Uiso 1 1 calc R . .
H7B H 0.1744 0.3035 0.7419 0.038 Uiso 1 1 calc R . .
C8 C 0.08832(18) 0.38266(11) 0.8752(3) 0.0273(6) Uani 1 1 d . . .
H8A H 0.1512 0.3928 0.8812 0.033 Uiso 1 1 calc R . .
H8B H 0.0661 0.3999 0.9750 0.033 Uiso 1 1 calc R . .
C9 C 0.03832(17) 0.40809(11) 0.7150(3) 0.0236(6) Uani 1 1 d . . .
H9A H -0.0252 0.4000 0.7110 0.028 Uiso 1 1 calc R . .
H9B H 0.0468 0.4508 0.7132 0.028 Uiso 1 1 calc R . .
C10 C 0.35984(17) 0.55670(11) 0.5588(3) 0.0224(6) Uani 1 1 d . . .
C11 C 0.42512(19) 0.57397(12) 0.7060(3) 0.0333(7) Uani 1 1 d . . .
H11A H 0.4463 0.5391 0.7699 0.050 Uiso 1 1 calc R . .
H11B H 0.3973 0.6003 0.7797 0.050 Uiso 1 1 calc R . .
H11C H 0.4746 0.5939 0.6652 0.050 Uiso 1 1 calc R . .
C12 C 0.30756(16) 0.60027(10) 0.4535(3) 0.0210(6) Uani 1 1 d . . .
C13 C 0.32033(18) 0.66408(10) 0.4818(3) 0.0287(6) Uani 1 1 d . . .
H13A H 0.3178 0.6839 0.3723 0.043 Uiso 1 1 calc R . .
H13B H 0.3777 0.6711 0.5487 0.043 Uiso 1 1 calc R . .
H13C H 0.2739 0.6792 0.5429 0.043 Uiso 1 1 calc R . .
C14 C 0.15620(16) 0.59025(10) 0.0947(3) 0.0201(5) Uani 1 1 d . . .
C15 C 0.11567(18) 0.68794(11) -0.0169(3) 0.0292(6) Uani 1 1 d . . .
H15A H 0.1432 0.7007 0.0967 0.035 Uiso 1 1 calc R . .
H15B H 0.0566 0.7058 -0.0396 0.035 Uiso 1 1 calc R . .
C16 C 0.17056(19) 0.70741(12) -0.1481(3) 0.0339(7) Uani 1 1 d . . .
H16A H 0.1731 0.7505 -0.1490 0.041 Uiso 1 1 calc R . .
H16B H 0.2311 0.6926 -0.1182 0.041 Uiso 1 1 calc R . .
C17 C 0.12968(18) 0.62517(11) -0.3152(3) 0.0288(6) Uani 1 1 d . . .
H17A H 0.1890 0.6082 -0.2865 0.035 Uiso 1 1 calc R . .
H17B H 0.1057 0.6118 -0.4303 0.035 Uiso 1 1 calc R . .
C18 C 0.07137(17) 0.60399(11) -0.1898(3) 0.0239(6) Uani 1 1 d . . .
H18A H 0.0112 0.6194 -0.2202 0.029 Uiso 1 1 calc R . .
H18B H 0.0685 0.5609 -0.1914 0.029 Uiso 1 1 calc R . .
Cr1 Cr 0.24530(3) 0.491739(17) 0.31229(5) 0.01921(11) Uani 1 1 d . . .
N1 N 0.33703(13) 0.46656(9) 0.1593(3) 0.0227(5) Uani 1 1 d . . .
N2 N 0.22680(13) 0.40528(8) 0.2961(2) 0.0187(5) Uani 1 1 d . . .
N3 N 0.16930(13) 0.37423(8) 0.3787(2) 0.0203(5) Uani 1 1 d . . .
N4 N 0.07121(13) 0.38145(8) 0.5687(3) 0.0221(5) Uani 1 1 d . . .
N5 N 0.34426(14) 0.50331(9) 0.5104(3) 0.0238(5) Uani 1 1 d . . .
N6 N 0.25222(13) 0.57886(8) 0.3303(2) 0.0196(5) Uani 1 1 d . . .
N7 N 0.20471(13) 0.61733(8) 0.2222(3) 0.0212(5) Uani 1 1 d . . .
N8 N 0.10790(14) 0.62431(9) -0.0211(3) 0.0237(5) Uani 1 1 d . . .
O1 O 0.39276(12) 0.50045(8) 0.0785(2) 0.0317(5) Uani 1 1 d . . .
H1 H 0.3993 0.5330 0.1266 0.048 Uiso 1 1 calc R . .
O2 O 0.07918(12) 0.32093(8) 0.8796(2) 0.0320(5) Uani 1 1 d . . .
O3 O 0.39351(13) 0.46249(8) 0.6095(2) 0.0371(5) Uani 1 1 d . . .
H3 H 0.3829 0.4291 0.5685 0.056 Uiso 1 1 calc R . .
O4 O 0.13576(12) 0.68694(7) -0.3139(2) 0.0317(5) Uani 1 1 d . . .
O5 O 0.50103(15) 0.73137(10) 0.7339(3) 0.0391(5) Uani 1 1 d . . .
O6 O 0.57227(15) 0.39641(9) 0.8013(3) 0.0340(5) Uani 1 1 d . . .
O7 O 0.40024(14) 0.69702(9) 0.9876(3) 0.0432(6) Uani 1 1 d . . .
S1 S 0.14703(4) 0.51476(3) 0.07130(8) 0.02402(16) Uani 1 1 d . . .
S2 S 0.14242(4) 0.48315(3) 0.50112(8) 0.02442(16) Uani 1 1 d . . .
Cl1 Cl 0.58762(5) 0.83544(3) 0.95439(9) 0.03630(19) Uani 1 1 d . . .
H4W H 0.438(3) 0.708(2) 0.891(6) 0.14(2) Uiso 1 1 d . . .
H5W H 0.5901(19) 0.3624(14) 0.890(4) 0.056(10) Uiso 1 1 d . . .
H3W H 0.427(3) 0.7207(18) 1.086(5) 0.113(17) Uiso 1 1 d . . .
H6W H 0.527(2) 0.3892(15) 0.749(4) 0.066(14) Uiso 1 1 d . . .
H1W H 0.533(2) 0.7598(15) 0.785(4) 0.063(12) Uiso 1 1 d . . .
H2W H 0.537(3) 0.7097(18) 0.659(5) 0.113(16) Uiso 1 1 d . . .

loop_
_atom_site_aniso_label
_atom_site_aniso_U_11
_atom_site_aniso_U_22
_atom_site_aniso_U_33
_atom_site_aniso_U_23
_atom_site_aniso_U_13
_atom_site_aniso_U_12
C1 0.0211(14) 0.0234(14) 0.0177(13) 0.0006(11) 0.0007(11) 0.0024(11)
C2 0.0365(17) 0.0277(15) 0.0328(17) -0.0016(13) 0.0142(14) 0.0024(13)
C3 0.0214(14) 0.0208(13) 0.0182(13) 0.0007(11) -0.0025(11) 0.0033(10)
C4 0.0285(15) 0.0209(14) 0.0292(15) -0.0036(12) 0.0030(12) 0.0008(11)
C5 0.0226(14) 0.0180(13) 0.0180(13) 0.0012(10) -0.0024(11) 0.0016(10)
C6 0.0352(16) 0.0186(13) 0.0276(15) -0.0049(11) 0.0090(13) -0.0057(12)
C7 0.0378(17) 0.0217(14) 0.0354(17) 0.0009(13) 0.0074(14) 0.0011(12)
C8 0.0322(16) 0.0269(15) 0.0228(15) -0.0019(12) 0.0031(12) -0.0006(12)
C9 0.0256(15) 0.0225(14) 0.0236(15) -0.0044(11) 0.0070(12) -0.0025(11)
C10 0.0225(14) 0.0229(14) 0.0207(14) 0.0004(11) -0.0006(11) 0.0002(11)
C11 0.0389(18) 0.0281(15) 0.0290(16) 0.0015(12) -0.0095(13) -0.0009(13)
C12 0.0226(14) 0.0200(13) 0.0205(14) 0.0010(11) 0.0032(11) -0.0001(11)
C13 0.0368(17) 0.0200(14) 0.0277(16) -0.0014(12) -0.0017(13) -0.0024(12)
C14 0.0205(14) 0.0207(13) 0.0197(14) 0.0002(11) 0.0057(11) 0.0016(11)
C15 0.0402(17) 0.0192(14) 0.0253(15) 0.0003(12) -0.0063(13) 0.0061(12)
C16 0.0426(18) 0.0231(15) 0.0338(17) -0.0001(13) -0.0034(14) -0.0032(13)
C17 0.0359(17) 0.0270(15) 0.0230(15) -0.0006(12) 0.0021(13) 0.0015(12)
C18 0.0286(15) 0.0214(13) 0.0199(14) -0.0022(11) -0.0027(12) 0.0005(11)
Cr1 0.0223(2) 0.0158(2) 0.0193(2) 0.00094(17) 0.00206(17) 0.00005(17)
N1 0.0231(12) 0.0241(12) 0.0213(12) 0.0044(9) 0.0041(10) -0.0022(9)
N2 0.0202(11) 0.0185(11) 0.0169(11) 0.0025(9) 0.0007(9) 0.0011(9)
N3 0.0246(12) 0.0181(11) 0.0184(11) 0.0001(9) 0.0033(9) -0.0013(9)
N4 0.0283(13) 0.0162(11) 0.0228(12) -0.0015(9) 0.0070(10) -0.0023(9)
N5 0.0272(12) 0.0216(11) 0.0213(12) 0.0041(9) -0.0008(10) 0.0031(9)
N6 0.0230(12) 0.0178(11) 0.0179(11) 0.0011(9) 0.0020(9) 0.0007(9)
N7 0.0236(12) 0.0178(11) 0.0211(12) 0.0023(9) -0.0007(9) 0.0011(9)
N8 0.0317(13) 0.0191(11) 0.0189(12) -0.0014(9) -0.0016(10) 0.0018(9)
O1 0.0377(12) 0.0259(11) 0.0341(11) 0.0003(9) 0.0137(9) -0.0062(9)
O2 0.0456(12) 0.0241(10) 0.0260(11) 0.0031(8) 0.0035(9) -0.0008(9)
O3 0.0497(13) 0.0230(10) 0.0326(12) 0.0013(9) -0.0155(10) 0.0073(10)
O4 0.0456(13) 0.0237(10) 0.0240(11) 0.0027(8) -0.0016(9) -0.0046(9)
O5 0.0448(14) 0.0353(13) 0.0358(13) -0.0055(10) 0.0004(11) -0.0057(11)
O6 0.0319(13) 0.0342(12) 0.0356(13) 0.0004(10) 0.0036(10) -0.0048(10)
O7 0.0419(14) 0.0369(13) 0.0489(15) -0.0026(11) -0.0009(12) 0.0013(10)
S1 0.0289(4) 0.0170(3) 0.0244(4) -0.0003(3) -0.0028(3) -0.0006(3)
S2 0.0316(4) 0.0153(3) 0.0279(4) -0.0011(3) 0.0098(3) 0.0000(3)
Cl1 0.0462(5) 0.0267(4) 0.0327(4) 0.0022(3) -0.0065(3) -0.0067(3)

loop_
_atom_type_symbol
_atom_type_description
_atom_type_scat_dispersion_real
_atom_type_scat_dispersion_imag
_atom_type_scat_source
C C 0.0033 0.0016 'International Tables Vol C Tables 4.2.6.8 and 6.1.1.4'
H H 0.0000 0.0000 'International Tables Vol C Tables 4.2.6.8 and 6.1.1.4'
N N 0.0061 0.0033 'International Tables Vol C Tables 4.2.6.8 and 6.1.1.4'
Cr Cr 0.3209 0.6236 'International Tables Vol C Tables 4.2.6.8 and 6.1.1.4'
O O 0.0106 0.0060 'International Tables Vol C Tables 4.2.6.8 and 6.1.1.4'
S S 0.1246 0.1234 'International Tables Vol C Tables 4.2.6.8 and 6.1.1.4'
Cl Cl 0.1484 0.1585 'International Tables Vol C Tables 4.2.6.8 and 6.1.1.4'

loop_
_geom_angle_atom_site_label_1
_geom_angle_atom_site_label_2
_geom_angle_atom_site_label_3
_geom_angle
_geom_angle_site_symmetry_1
_geom_angle_site_symmetry_3
_geom_angle_publ_flag
N1 C1 C3 114.8(2) . . ?
N1 C1 C2 123.8(2) . . ?
C3 C1 C2 121.4(2) . . ?
C1 C2 H2A 109.5 . . ?
C1 C2 H2B 109.5 . . ?
H2A C2 H2B 109.5 . . ?
C1 C2 H2C 109.5 . . ?
H2A C2 H2C 109.5 . . ?
H2B C2 H2C 109.5 . . ?
N2 C3 C1 114.5(2) . . ?
N2 C3 C4 122.6(2) . . ?
C1 C3 C4 122.9(2) . . ?
C3 C4 H4A 109.5 . . ?
C3 C4 H4B 109.5 . . ?
H4A C4 H4B 109.5 . . ?
C3 C4 H4C 109.5 . . ?
H4A C4 H4C 109.5 . . ?
H4B C4 H4C 109.5 . . ?
N3 C5 N4 116.7(2) . . ?
N3 C5 S2 125.16(19) . . ?
N4 C5 S2 118.16(18) . . ?
N4 C6 C7 109.6(2) . . ?
N4 C6 H6A 109.7 . . ?
C7 C6 H6A 109.7 . . ?
N4 C6 H6B 109.7 . . ?
C7 C6 H6B 109.7 . . ?
H6A C6 H6B 108.2 . . ?
O2 C7 C6 111.8(2) . . ?
O2 C7 H7A 109.3 . . ?
C6 C7 H7A 109.3 . . ?
O2 C7 H7B 109.3 . . ?
C6 C7 H7B 109.3 . . ?
H7A C7 H7B 107.9 . . ?
O2 C8 C9 111.3(2) . . ?
O2 C8 H8A 109.4 . . ?
C9 C8 H8A 109.4 . . ?
O2 C8 H8B 109.4 . . ?
C9 C8 H8B 109.4 . . ?
H8A C8 H8B 108.0 . . ?
N4 C9 C8 108.6(2) . . ?
N4 C9 H9A 110.0 . . ?
C8 C9 H9A 110.0 . . ?
N4 C9 H9B 110.0 . . ?
C8 C9 H9B 110.0 . . ?
H9A C9 H9B 108.4 . . ?
N5 C10 C12 114.1(2) . . ?
N5 C10 C11 124.2(2) . . ?
C12 C10 C11 121.7(2) . . ?
C10 C11 H11A 109.5 . . ?
C10 C11 H11B 109.5 . . ?
H11A C11 H11B 109.5 . . ?
C10 C11 H11C 109.5 . . ?
H11A C11 H11C 109.5 . . ?
H11B C11 H11C 109.5 . . ?
N6 C12 C10 115.0(2) . . ?
N6 C12 C13 122.9(2) . . ?
C10 C12 C13 122.1(2) . . ?
C12 C13 H13A 109.5 . . ?
C12 C13 H13B 109.5 . . ?
H13A C13 H13B 109.5 . . ?
C12 C13 H13C 109.5 . . ?
H13A C13 H13C 109.5 . . ?
H13B C13 H13C 109.5 . . ?
N7 C14 N8 116.8(2) . . ?
N7 C14 S1 125.01(19) . . ?
N8 C14 S1 118.17(19) . . ?
N8 C15 C16 109.5(2) . . ?
N8 C15 H15A 109.8 . . ?
C16 C15 H15A 109.8 . . ?
N8 C15 H15B 109.8 . . ?
C16 C15 H15B 109.8 . . ?
H15A C15 H15B 108.2 . . ?
O4 C16 C15 111.7(2) . . ?
O4 C16 H16A 109.3 . . ?
C15 C16 H16A 109.3 . . ?
O4 C16 H16B 109.3 . . ?
C15 C16 H16B 109.3 . . ?
H16A C16 H16B 107.9 . . ?
O4 C17 C18 111.1(2) . . ?
O4 C17 H17A 109.4 . . ?
C18 C17 H17A 109.4 . . ?
O4 C17 H17B 109.4 . . ?
C18 C17 H17B 109.4 . . ?
H17A C17 H17B 108.0 . . ?
N8 C18 C17 108.5(2) . . ?
N8 C18 H18A 110.0 . . ?
C17 C18 H18A 110.0 . . ?
N8 C18 H18B 110.0 . . ?
C17 C18 H18B 110.0 . . ?
H18A C18 H18B 108.4 . . ?
N2 Cr1 N6 174.82(8) . . ?
N2 Cr1 N5 105.12(8) . . ?
N6 Cr1 N5 77.86(8) . . ?
N2 Cr1 N1 77.75(8) . . ?
N6 Cr1 N1 106.68(8) . . ?
N5 Cr1 N1 89.74(9) . . ?
N2 Cr1 S2 81.67(6) . . ?
N6 Cr1 S2 94.13(6) . . ?
N5 Cr1 S2 90.69(6) . . ?
N1 Cr1 S2 158.79(6) . . ?
N2 Cr1 S1 95.77(6) . . ?
N6 Cr1 S1 81.70(6) . . ?
N5 Cr1 S1 158.50(6) . . ?
N1 Cr1 S1 89.76(6) . . ?
S2 Cr1 S1 97.42(3) . . ?
C1 N1 O1 114.6(2) . . ?
C1 N1 Cr1 115.42(16) . . ?
O1 N1 Cr1 129.33(15) . . ?
C3 N2 N3 117.6(2) . . ?
C3 N2 Cr1 117.10(16) . . ?
N3 N2 Cr1 125.34(15) . . ?
C5 N3 N2 111.8(2) . . ?
C5 N4 C6 121.5(2) . . ?
C5 N4 C9 123.4(2) . . ?
C6 N4 C9 111.01(19) . . ?
C10 N5 O3 113.9(2) . . ?
C10 N5 Cr1 115.97(17) . . ?
O3 N5 Cr1 129.92(15) . . ?
C12 N6 N7 117.9(2) . . ?
C12 N6 Cr1 116.87(16) . . ?
N7 N6 Cr1 125.27(16) . . ?
C14 N7 N6 112.0(2) . . ?
C14 N8 C18 123.4(2) . . ?
C14 N8 C15 121.7(2) . . ?
C18 N8 C15 111.06(19) . . ?
N1 O1 H1 109.5 . . ?
C7 O2 C8 110.28(19) . . ?
N5 O3 H3 109.5 . . ?
C17 O4 C16 110.44(19) . . ?
H1W O5 H2W 108(3) . . ?
H5W O6 H6W 109(3) . . ?
H4W O7 H3W 104(3) . . ?
C14 S1 Cr1 95.90(9) . . ?
C5 S2 Cr1 95.90(9) . . ?

loop_
_geom_bond_atom_site_label_1
_geom_bond_atom_site_label_2
_geom_bond_distance
_geom_bond_site_symmetry_2
_geom_bond_publ_flag
C1 N1 1.293(3) . ?
C1 C3 1.471(3) . ?
C1 C2 1.491(3) . ?
C2 H2A 0.9800 . ?
C2 H2B 0.9800 . ?
C2 H2C 0.9800 . ?
C3 N2 1.311(3) . ?
C3 C4 1.490(3) . ?
C4 H4A 0.9800 . ?
C4 H4B 0.9800 . ?
C4 H4C 0.9800 . ?
C5 N3 1.330(3) . ?
C5 N4 1.353(3) . ?
C5 S2 1.744(2) . ?
C6 N4 1.462(3) . ?
C6 C7 1.501(4) . ?
C6 H6A 0.9900 . ?
C6 H6B 0.9900 . ?
C7 O2 1.425(3) . ?
C7 H7A 0.9900 . ?
C7 H7B 0.9900 . ?
C8 O2 1.425(3) . ?
C8 C9 1.515(3) . ?
C8 H8A 0.9900 . ?
C8 H8B 0.9900 . ?
C9 N4 1.465(3) . ?
C9 H9A 0.9900 . ?
C9 H9B 0.9900 . ?
C10 N5 1.297(3) . ?
C10 C12 1.472(3) . ?
C10 C11 1.491(3) . ?
C11 H11A 0.9800 . ?
C11 H11B 0.9800 . ?
C11 H11C 0.9800 . ?
C12 N6 1.305(3) . ?
C12 C13 1.491(3) . ?
C13 H13A 0.9800 . ?
C13 H13B 0.9800 . ?
C13 H13C 0.9800 . ?
C14 N7 1.331(3) . ?
C14 N8 1.352(3) . ?
C14 S1 1.746(2) . ?
C15 N8 1.465(3) . ?
C15 C16 1.498(4) . ?
C15 H15A 0.9900 . ?
C15 H15B 0.9900 . ?
C16 O4 1.436(3) . ?
C16 H16A 0.9900 . ?
C16 H16B 0.9900 . ?
C17 O4 1.421(3) . ?
C17 C18 1.510(3) . ?
C17 H17A 0.9900 . ?
C17 H17B 0.9900 . ?
C18 N8 1.461(3) . ?
C18 H18A 0.9900 . ?
C18 H18B 0.9900 . ?
Cr1 N2 2.007(2) . ?
Cr1 N6 2.007(2) . ?
Cr1 N5 2.056(2) . ?
Cr1 N1 2.068(2) . ?
Cr1 S2 2.3343(8) . ?
Cr1 S1 2.3378(8) . ?
N1 O1 1.380(2) . ?
N2 N3 1.371(3) . ?
N5 O3 1.383(2) . ?
N6 N7 1.373(3) . ?
O1 H1 0.8400 . ?
O3 H3 0.8400 . ?
O5 H1W 0.88(3) . ?
O5 H2W 1.00(4) . ?
O6 H5W 1.06(3) . ?
O6 H6W 0.79(3) . ?
O7 H4W 1.05(5) . ?
O7 H3W 1.00(5) . ?
